data_4067686
loop_
_publ_author_name
'Hong, Soon Hyun'
'Hyun, Sang Il'
'Jung, Il Nam'
'Han, Won-Sik'
'Kim, Min-Hye'
'Yun, Hoseop'
'Nam, Suk-Woo'
'Kang, Sang Ook'

_publ_section_title
;
 Phosphine-Catalyzed Si&#x2212;C Coupling of Bissilylmethanes: Preparation
 of Cyclic (Cl2SiCH2)2and Linear Cl2Si(CH2SiCl3)2via Silylene and Silene
 Intermediates
;
_journal_issue 3
_journal_name_full Organometallics
_journal_page_first 687
_journal_paper_doi 10.1021/om901071k
_journal_volume 29
_journal_year 2010
_chemical_formula_sum 'C3 H6 Cl6 Si3'
_chemical_formula_weight 339.05
_chemical_name_systematic
;
 ?
;
_space_group_IT_number 2
_symmetry_cell_setting triclinic
_symmetry_space_group_name_Hall '-P 1'
_symmetry_space_group_name_H-M 'P -1'
_atom_sites_solution_hydrogens geom
_atom_sites_solution_primary direct
_atom_sites_solution_secondary difmap
_audit_creation_method SHELXL-97
_cell_angle_alpha 73.79
_cell_angle_beta 81.34
_cell_angle_gamma 80.18
_cell_formula_units_Z 2
_cell_length_a 6.269
_cell_length_b 8.241
_cell_length_c 12.869
_cell_measurement_temperature 293(2)
_cell_volume 625.329
_computing_structure_refinement 'SHELXL-97 (Sheldrick, 1997)'
_diffrn_ambient_temperature 293(2)
_diffrn_measured_fraction_theta_full 0.992
_diffrn_measured_fraction_theta_max 0.992
_diffrn_radiation_monochromator graphite
_diffrn_radiation_source 'fine-focus sealed tube'
_diffrn_radiation_type MoK\a
_diffrn_radiation_wavelength 0.71073
_diffrn_reflns_av_R_equivalents 0.0414
_diffrn_reflns_av_sigmaI/netI 0.0515
_diffrn_reflns_limit_h_max 7
_diffrn_reflns_limit_h_min -8
_diffrn_reflns_limit_k_max 10
_diffrn_reflns_limit_k_min -10
_diffrn_reflns_limit_l_max 16
_diffrn_reflns_limit_l_min -16
_diffrn_reflns_number 6084
_diffrn_reflns_theta_full 27.45
_diffrn_reflns_theta_max 27.45
_diffrn_reflns_theta_min 3.32
_exptl_absorpt_coefficient_mu 1.611
_exptl_absorpt_correction_type none
_exptl_crystal_density_diffrn 1.801
_exptl_crystal_density_method 'not measured'
_exptl_crystal_F_000 336
_exptl_crystal_size_max 0.5
_exptl_crystal_size_mid 0.25
_exptl_crystal_size_min 0.15
_refine_diff_density_max 0.457
_refine_diff_density_min -0.375
_refine_diff_density_rms 0.093
_refine_ls_extinction_method none
_refine_ls_goodness_of_fit_ref 1.078
_refine_ls_hydrogen_treatment mixed
_refine_ls_matrix_type full
_refine_ls_number_parameters 133
_refine_ls_number_reflns 2835
_refine_ls_number_restraints 0
_refine_ls_restrained_S_all 1.078
_refine_ls_R_factor_all 0.0402
_refine_ls_R_factor_gt 0.0354
_refine_ls_shift/su_max 0.000
_refine_ls_shift/su_mean 0.000
_refine_ls_structure_factor_coef Fsqd
_refine_ls_weighting_details 'calc w=1/[\s^2^(Fo^2^)+(0.0265P)^2^+0.7379P] where P=(Fo^2^+2Fc^2^)/3'
_refine_ls_weighting_scheme calc
_refine_ls_wR_factor_gt 0.0890
_refine_ls_wR_factor_ref 0.0929
_reflns_number_gt 2412
_reflns_number_total 2835
_reflns_threshold_expression >2sigma(I)
_cod_data_source_file om901071k_si_002.cif
_cod_data_source_block l
_cod_depositor_comments
;
The following automatic conversions were performed:

'_symmetry_cell_setting' value 'Triclinic' changed to 'triclinic'
according to /home/saulius/struct/CIF-dictionaries/cif_core.dic
dictionary named 'cif_core.dic' version 2.4.1 from 2010-06-29.

Automatic conversion script
Id: cif_fix_values 1715 2011-07-08 13:25:40Z adriana 
;
_cod_original_cell_volume 625.3
_cod_original_sg_symbol_H-M P-1
_cod_database_code 4067686

loop_
_symmetry_equiv_pos_as_xyz
'x, y, z'
'-x, -y, -z'

loop_
_atom_site_label
_atom_site_type_symbol
_atom_site_fract_x
_atom_site_fract_y
_atom_site_fract_z
_atom_site_U_iso_or_equiv
_atom_site_adp_type
_atom_site_occupancy
_atom_site_symmetry_multiplicity
_atom_site_calc_flag
C1 C 0.3808(5) 0.1304(4) 0.3516(2) 0.0236(5) Uani 1 1 d
C2 C 0.1975(5) 0.5094(4) 0.3028(2) 0.0240(6) Uani 1 1 d
C3 C 0.2860(5) 0.3229(4) 0.1207(2) 0.0259(6) Uani 1 1 d
Si1 Si 0.30858(12) 0.11152(10) 0.22137(6) 0.02339(18) Uani 1 1 d
Si2 Si 0.21270(12) 0.30112(9) 0.40711(6) 0.02184(17) Uani 1 1 d
Si3 Si 0.12391(12) 0.50267(10) 0.16964(6) 0.02324(18) Uani 1 1 d
Cl1 Cl 0.02057(12) 0.01478(10) 0.24626(6) 0.03234(18) Uani 1 1 d
Cl2 Cl -0.09572(11) 0.24148(9) 0.46079(6) 0.02959(17) Uani 1 1 d
Cl3 Cl -0.20288(11) 0.48262(10) 0.18449(6) 0.03235(18) Uani 1 1 d
Cl4 Cl 0.53983(12) -0.05660(9) 0.16170(6) 0.03296(18) Uani 1 1 d
Cl5 Cl 0.33776(11) 0.31752(9) 0.54163(5) 0.02918(17) Uani 1 1 d
Cl6 Cl 0.16467(13) 0.72694(9) 0.05527(6) 0.03368(18) Uani 1 1 d
H1 H 0.343(5) 0.554(4) 0.289(3) 0.031(8) Uiso 1 1 d
H2 H 0.524(6) 0.146(4) 0.342(3) 0.027(8) Uiso 1 1 d
H3 H 0.435(6) 0.358(4) 0.101(3) 0.035(9) Uiso 1 1 d
H4 H 0.243(6) 0.317(4) 0.055(3) 0.039(9) Uiso 1 1 d
H5 H 0.389(6) 0.040(5) 0.395(3) 0.043(11) Uiso 1 1 d
H6 H 0.112(7) 0.598(5) 0.325(3) 0.060(12) Uiso 1 1 d

loop_
_atom_site_aniso_label
_atom_site_aniso_U_11
_atom_site_aniso_U_22
_atom_site_aniso_U_33
_atom_site_aniso_U_23
_atom_site_aniso_U_13
_atom_site_aniso_U_12
C1 0.0244(14) 0.0188(13) 0.0269(14) -0.0054(11) -0.0019(11) -0.0028(11)
C2 0.0256(13) 0.0219(13) 0.0242(13) -0.0070(11) 0.0008(11) -0.0043(11)
C3 0.0292(14) 0.0289(15) 0.0214(13) -0.0088(11) -0.0013(11) -0.0063(12)
Si1 0.0235(4) 0.0222(4) 0.0258(4) -0.0091(3) -0.0009(3) -0.0035(3)
Si2 0.0221(4) 0.0218(4) 0.0210(4) -0.0056(3) 0.0004(3) -0.0036(3)
Si3 0.0249(4) 0.0220(4) 0.0219(4) -0.0047(3) 0.0004(3) -0.0047(3)
Cl1 0.0287(3) 0.0320(4) 0.0400(4) -0.0123(3) -0.0014(3) -0.0110(3)
Cl2 0.0252(3) 0.0296(4) 0.0313(4) -0.0051(3) 0.0038(3) -0.0071(3)
Cl3 0.0244(3) 0.0362(4) 0.0352(4) -0.0076(3) -0.0030(3) -0.0037(3)
Cl4 0.0317(4) 0.0315(4) 0.0393(4) -0.0192(3) -0.0024(3) 0.0012(3)
Cl5 0.0323(4) 0.0313(4) 0.0255(3) -0.0108(3) -0.0043(3) -0.0015(3)
Cl6 0.0473(4) 0.0255(3) 0.0257(4) -0.0020(3) 0.0000(3) -0.0093(3)

loop_
_atom_type_symbol
_atom_type_description
_atom_type_scat_dispersion_real
_atom_type_scat_dispersion_imag
_atom_type_scat_source
C C 0.0033 0.0016 'International Tables Vol C Tables 4.2.6.8 and 6.1.1.4'
H H 0.0000 0.0000 'International Tables Vol C Tables 4.2.6.8 and 6.1.1.4'
Si Si 0.0817 0.0704 'International Tables Vol C Tables 4.2.6.8 and 6.1.1.4'
Cl Cl 0.1484 0.1585 'International Tables Vol C Tables 4.2.6.8 and 6.1.1.4'

loop_
_geom_angle_atom_site_label_1
_geom_angle_atom_site_label_2
_geom_angle_atom_site_label_3
_geom_angle
Si2 C1 Si1 115.76(15)
Si3 C2 Si2 114.51(15)
Si3 C3 Si1 116.35(15)
C1 Si1 C3 110.40(13)
C1 Si1 Cl1 110.20(10)
C3 Si1 Cl1 109.66(10)
C1 Si1 Cl4 109.77(9)
C3 Si1 Cl4 110.00(10)
Cl1 Si1 Cl4 106.74(5)
C1 Si2 C2 111.17(13)
C1 Si2 Cl2 110.38(10)
C2 Si2 Cl2 109.16(9)
C1 Si2 Cl5 109.71(10)
C2 Si2 Cl5 110.65(10)
Cl2 Si2 Cl5 105.62(4)
C3 Si3 C2 112.17(13)
C3 Si3 Cl6 109.46(10)
C2 Si3 Cl6 110.48(10)
C3 Si3 Cl3 109.81(10)
C2 Si3 Cl3 109.07(9)
Cl6 Si3 Cl3 105.65(4)

loop_
_geom_bond_atom_site_label_1
_geom_bond_atom_site_label_2
_geom_bond_distance
C1 Si2 1.852(3)
C1 Si1 1.854(3)
C2 Si3 1.858(3)
C2 Si2 1.859(3)
C3 Si3 1.854(3)
C3 Si1 1.855(3)
Si1 Cl1 2.0427(10)
Si1 Cl4 2.0456(10)
Si2 Cl2 2.0469(10)
Si2 Cl5 2.0506(10)
Si3 Cl6 2.0438(10)
Si3 Cl3 2.0594(10)
